data_7240548
loop_
_publ_author_name
'Bombicz, Petra Alexandra'
'May, N\'ora Veronika'
'Fegyverneki, Daniel'
'Saranchimeg, Avirmed'
'Bereczki, Laura'

_publ_section_title
;
 Methods for easy recognition of isostructurality - Lab Jack-like crystal
 structures of halogenated 2-phenylbenzimidazoles
;
_journal_name_full CrystEngComm
_journal_paper_doi 10.1039/D0CE00410C
_journal_year 2020
_chemical_formula_moiety C13H9BrN2
_chemical_formula_sum 'C13 H9 Br N2'
_chemical_formula_weight 273.13
_chemical_name_common meta-bromo-benzimidazole
_chemical_name_systematic 2-(3-bromophenyl)-1H-benzo[d]imidazole
_space_group_crystal_system monoclinic
_space_group_IT_number 14
_space_group_name_Hall '-P 2ybc'
_space_group_name_H-M_alt 'P 1 21/c 1'
_atom_sites_solution_hydrogens mixed
_atom_sites_solution_primary direct
_atom_sites_solution_secondary direct
_audit_creation_method SHELXL-2014/7
_audit_update_record
;
2020-03-13 deposited with the CCDC.	2020-05-18 downloaded from the CCDC.
;
_cell_angle_alpha 90
_cell_angle_beta 111.638(9)
_cell_angle_gamma 90
_cell_formula_units_Z 4
_cell_length_a 12.6755(16)
_cell_length_b 9.6559(18)
_cell_length_c 9.7645(15)
_cell_measurement_reflns_used 10369
_cell_measurement_temperature 293(2)
_cell_measurement_theta_max 25.32
_cell_measurement_theta_min 3.08
_cell_volume 1110.9(3)
_computing_cell_refinement 'CrystalClear (Rigaku/MSC Inc., 2005)'
_computing_data_collection 'CrystalClear (Rigaku/MSC Inc., 2005)'
_computing_data_reduction 'CrystalClear (Rigaku/MSC Inc., 2005)'
_computing_molecular_graphics 'Spek, A.L. (2003). J.Appl.Cryst. 36,7-13.'
_computing_publication_material
;
MERCURY (Macrae et al., 2006); Platon (Spek,
 2009
;
_computing_structure_refinement 'SHELXL-2014/7 (Sheldrick, 2014)'
_computing_structure_solution 'SHELXS-2014/7 (Sheldrick, 2014)'
_diffrn_ambient_temperature 293(2)
_diffrn_detector_area_resol_mean 10.0000
_diffrn_measured_fraction_theta_full 0.999
_diffrn_measured_fraction_theta_max 0.999
_diffrn_measurement_device_type R-AXIS-RAPID
_diffrn_measurement_method dtprofit.ref
_diffrn_radiation_detector RX
_diffrn_radiation_monochromator Graphite
_diffrn_radiation_type MoK\a
_diffrn_radiation_wavelength 0.71073
_diffrn_reflns_av_R_equivalents 0.1219
_diffrn_reflns_av_unetI/netI 0.0383
_diffrn_reflns_Laue_measured_fraction_full 0.999
_diffrn_reflns_Laue_measured_fraction_max 0.999
_diffrn_reflns_limit_h_max 15
_diffrn_reflns_limit_h_min -15
_diffrn_reflns_limit_k_max 11
_diffrn_reflns_limit_k_min -11
_diffrn_reflns_limit_l_max 11
_diffrn_reflns_limit_l_min -11
_diffrn_reflns_number 28474
_diffrn_reflns_point_group_measured_fraction_full 0.999
_diffrn_reflns_point_group_measured_fraction_max 0.999
_diffrn_reflns_theta_full 25.242
_diffrn_reflns_theta_max 25.338
_diffrn_reflns_theta_min 3.080
_diffrn_source 'NORMAL-focus sealed tube'
_exptl_absorpt_coefficient_mu 3.671
_exptl_absorpt_correction_T_max 1.0000
_exptl_absorpt_correction_T_min 0.3300
_exptl_absorpt_correction_type numerical
_exptl_absorpt_process_details
;
NUMABS; Higashi, 2002
;
_exptl_crystal_colour Colorless
_exptl_crystal_density_diffrn 1.633
_exptl_crystal_density_method 'Not measured'
_exptl_crystal_description Prism
_exptl_crystal_F_000 544
_exptl_crystal_size_max 0.5
_exptl_crystal_size_mid 0.1
_exptl_crystal_size_min 0.05
_refine_diff_density_max 0.470
_refine_diff_density_min -0.562
_refine_diff_density_rms 0.104
_refine_ls_extinction_method none
_refine_ls_goodness_of_fit_ref 1.063
_refine_ls_hydrogen_treatment constr
_refine_ls_matrix_type full
_refine_ls_number_parameters 145
_refine_ls_number_reflns 2033
_refine_ls_number_restraints 0
_refine_ls_restrained_S_all 1.063
_refine_ls_R_factor_all 0.1142
_refine_ls_R_factor_gt 0.0832
_refine_ls_shift/su_max 0.000
_refine_ls_shift/su_mean 0.000
_refine_ls_structure_factor_coef Fsqd
_refine_ls_weighting_details 'w=1/[\s^2^(Fo^2^)+(0.0213P)^2^+7.1057P] where P=(Fo^2^+2Fc^2^)/3'
_refine_ls_weighting_scheme calc
_refine_ls_wR_factor_gt 0.1344
_refine_ls_wR_factor_ref 0.1543
_reflns_Friedel_coverage 0.000
_reflns_number_gt 1444
_reflns_number_total 2033
_reflns_threshold_expression 'I > 2\s(I)'
_cod_data_source_file d0ce00410c2.cif
_cod_data_source_block shelx_CCDC2
_cod_depositor_comments
;
The following automatic conversions were performed:

data item '_exptl_absorpt_correction_type' value 'Numerical' was
changed to 'numerical' in accordance with the
/home/data/users/saulius/crontab/automatic-downloads/rss-feeds/RSC/lib/dictionaries/cif_core.dic
dictionary named 'cif_core.dic' version 2.4.2 last updated on
2011-04-26.

Automatic conversion script
Id: cif_fix_values 7556 2019-12-06 15:28:31Z antanas 
;
_cod_original_sg_symbol_H-M 'P 21/c'
_cod_database_code 7240548
_shelx_space_group_comment
;
The symmetry employed for this shelxl refinement is uniquely defined
by the following loop, which should always be used as a source of
symmetry information in preference to the above space-group names.
They are only intended as comments.
;
_shelx_estimated_absorpt_t_min 0.261
_shelx_estimated_absorpt_t_max 0.838

loop_
_space_group_symop_operation_xyz
'x, y, z'
'-x, y+1/2, -z+1/2'
'-x, -y, -z'
'x, -y-1/2, z-1/2'

loop_
_atom_site_label
_atom_site_type_symbol
_atom_site_fract_x
_atom_site_fract_y
_atom_site_fract_z
_atom_site_U_iso_or_equiv
_atom_site_adp_type
_atom_site_occupancy
_atom_site_site_symmetry_order
_atom_site_calc_flag
_atom_site_refinement_flags_posn
_atom_site_refinement_flags_adp
_atom_site_refinement_flags_occupancy
_atom_site_disorder_assembly
_atom_site_disorder_group
Br1 Br -0.47411(7) 0.23892(11) -0.46597(10) 0.0834(4) Uani 1 1 d . . . . .
N1 N -0.0164(5) 0.3188(6) -0.1353(6) 0.0496(14) Uani 1 1 d . . . . .
N2 N 0.0057(4) 0.2407(6) 0.0889(5) 0.0476(13) Uani 1 1 d . . . . .
H2N H -0.0090 0.1986 0.1574 0.057 Uiso 1 1 d R U . . .
C1 C 0.1022(5) 0.3147(7) 0.1066(7) 0.0486(16) Uani 1 1 d . . . . .
C2 C 0.1987(6) 0.3424(8) 0.2267(8) 0.0571(19) Uani 1 1 d . . . . .
H2 H 0.2075 0.3095 0.3198 0.069 Uiso 1 1 calc R U . . .
C3 C 0.2813(6) 0.4198(8) 0.2049(8) 0.0600(19) Uani 1 1 d . . . . .
H3 H 0.3479 0.4385 0.2845 0.072 Uiso 1 1 calc R U . . .
C4 C 0.2683(6) 0.4715(8) 0.0663(9) 0.062(2) Uani 1 1 d . . . . .
H4 H 0.3259 0.5246 0.0551 0.075 Uiso 1 1 calc R U . . .
C5 C 0.1712(6) 0.4451(8) -0.0546(8) 0.0596(19) Uani 1 1 d . . . . .
H5 H 0.1625 0.4801 -0.1468 0.072 Uiso 1 1 calc R U . . .
C6 C 0.0867(6) 0.3653(7) -0.0356(7) 0.0487(16) Uani 1 1 d . . . . .
C7 C -0.0624(5) 0.2457(7) -0.0557(6) 0.0436(15) Uani 1 1 d . . . . .
C8 C -0.1714(5) 0.1738(7) -0.1162(7) 0.0483(16) Uani 1 1 d . . . . .
C9 C -0.2550(5) 0.2270(7) -0.2427(7) 0.0492(16) Uani 1 1 d . . . . .
H9 H -0.2409 0.3054 -0.2886 0.059 Uiso 1 1 calc R U . . .
C10 C -0.3589(6) 0.1614(8) -0.2987(8) 0.0550(18) Uani 1 1 d . . . . .
C11 C -0.3802(7) 0.0417(9) -0.2366(8) 0.067(2) Uani 1 1 d . . . . .
H11 H -0.4499 -0.0028 -0.2773 0.080 Uiso 1 1 calc R U . . .
C12 C -0.2959(7) -0.0114(9) -0.1127(9) 0.070(2) Uani 1 1 d . . . . .
H12 H -0.3090 -0.0925 -0.0700 0.084 Uiso 1 1 calc R U . . .
C13 C -0.1927(6) 0.0549(8) -0.0520(7) 0.0597(19) Uani 1 1 d . . . . .
H13 H -0.1373 0.0195 0.0326 0.072 Uiso 1 1 calc R U . . .

loop_
_atom_site_aniso_label
_atom_site_aniso_U_11
_atom_site_aniso_U_22
_atom_site_aniso_U_33
_atom_site_aniso_U_23
_atom_site_aniso_U_13
_atom_site_aniso_U_12
Br1 0.0555(5) 0.0971(8) 0.0767(6) 0.0015(5) -0.0001(4) 0.0105(5)
N1 0.049(3) 0.057(4) 0.042(3) 0.002(3) 0.017(3) 0.001(3)
N2 0.049(3) 0.060(4) 0.033(3) 0.002(3) 0.014(2) -0.002(3)
C1 0.043(4) 0.055(4) 0.045(4) -0.014(3) 0.013(3) -0.006(3)
C2 0.061(5) 0.057(5) 0.048(4) 0.000(3) 0.014(3) -0.005(4)
C3 0.054(4) 0.060(5) 0.056(4) -0.001(4) 0.008(3) -0.006(4)
C4 0.053(4) 0.064(5) 0.075(5) -0.004(4) 0.029(4) -0.006(4)
C5 0.057(5) 0.066(5) 0.053(4) 0.001(4) 0.018(4) -0.004(4)
C6 0.049(4) 0.048(4) 0.047(4) -0.008(3) 0.015(3) 0.004(3)
C7 0.041(3) 0.055(4) 0.035(3) -0.002(3) 0.015(3) 0.008(3)
C8 0.047(4) 0.049(4) 0.046(4) -0.009(3) 0.013(3) 0.003(3)
C9 0.047(4) 0.056(4) 0.044(3) 0.000(3) 0.016(3) -0.001(3)
C10 0.047(4) 0.061(5) 0.050(4) -0.006(4) 0.010(3) 0.005(4)
C11 0.054(5) 0.081(6) 0.060(5) -0.010(4) 0.016(4) -0.014(4)
C12 0.079(6) 0.067(5) 0.065(5) 0.003(4) 0.026(4) -0.024(5)
C13 0.064(5) 0.061(5) 0.045(4) -0.003(4) 0.008(3) -0.004(4)

loop_
_atom_type_symbol
_atom_type_description
_atom_type_scat_dispersion_real
_atom_type_scat_dispersion_imag
_atom_type_scat_source
C C 0.0033 0.0016 'International Tables Vol C Tables 4.2.6.8 and 6.1.1.4'
H H 0.0000 0.0000 'International Tables Vol C Tables 4.2.6.8 and 6.1.1.4'
Br Br -0.2901 2.4595 'International Tables Vol C Tables 4.2.6.8 and 6.1.1.4'
N N 0.0061 0.0033 'International Tables Vol C Tables 4.2.6.8 and 6.1.1.4'

loop_
_geom_angle_atom_site_label_1
_geom_angle_atom_site_label_2
_geom_angle_atom_site_label_3
_geom_angle
_geom_angle_site_symmetry_1
_geom_angle_site_symmetry_3
_geom_angle_publ_flag
C7 N1 C6 105.3(5) . . ?
C7 N2 C1 107.9(5) . . ?
C7 N2 H2N 126.0 . . ?
C1 N2 H2N 126.0 . . ?
N2 C1 C2 133.0(7) . . ?
N2 C1 C6 105.2(5) . . ?
C2 C1 C6 121.9(7) . . ?
C3 C2 C1 117.8(7) . . ?
C3 C2 H2 121.1 . . ?
C1 C2 H2 121.1 . . ?
C2 C3 C4 121.6(7) . . ?
C2 C3 H3 119.2 . . ?
C4 C3 H3 119.2 . . ?
C5 C4 C3 120.9(7) . . ?
C5 C4 H4 119.6 . . ?
C3 C4 H4 119.6 . . ?
C4 C5 C6 118.6(7) . . ?
C4 C5 H5 120.7 . . ?
C6 C5 H5 120.7 . . ?
C5 C6 N1 131.4(6) . . ?
C5 C6 C1 119.2(6) . . ?
N1 C6 C1 109.3(6) . . ?
N1 C7 N2 112.3(6) . . ?
N1 C7 C8 124.5(5) . . ?
N2 C7 C8 123.2(6) . . ?
C13 C8 C9 119.7(6) . . ?
C13 C8 C7 121.6(6) . . ?
C9 C8 C7 118.6(6) . . ?
C10 C9 C8 119.0(7) . . ?
C10 C9 H9 120.5 . . ?
C8 C9 H9 120.5 . . ?
C11 C10 C9 121.6(7) . . ?
C11 C10 Br1 119.8(6) . . ?
C9 C10 Br1 118.6(6) . . ?
C10 C11 C12 118.8(7) . . ?
C10 C11 H11 120.6 . . ?
C12 C11 H11 120.6 . . ?
C13 C12 C11 120.5(7) . . ?
C13 C12 H12 119.7 . . ?
C11 C12 H12 119.7 . . ?
C12 C13 C8 120.3(7) . . ?
C12 C13 H13 119.9 . . ?
C8 C13 H13 119.9 . . ?

loop_
_geom_bond_atom_site_label_1
_geom_bond_atom_site_label_2
_geom_bond_distance
_geom_bond_site_symmetry_2
_geom_bond_publ_flag
Br1 C10 1.898(7) . ?
N1 C7 1.332(8) . ?
N1 C6 1.386(8) . ?
N2 C7 1.357(7) . ?
N2 C1 1.371(8) . ?
N2 H2N 0.8600 . ?
C1 C2 1.373(9) . ?
C1 C6 1.416(9) . ?
C2 C3 1.366(10) . ?
C2 H2 0.9300 . ?
C3 C4 1.395(10) . ?
C3 H3 0.9300 . ?
C4 C5 1.379(10) . ?
C4 H4 0.9300 . ?
C5 C6 1.385(10) . ?
C5 H5 0.9300 . ?
C7 C8 1.463(9) . ?
C8 C13 1.382(10) . ?
C8 C9 1.395(9) . ?
C9 C10 1.380(9) . ?
C9 H9 0.9300 . ?
C10 C11 1.378(11) . ?
C11 C12 1.384(10) . ?
C11 H11 0.9300 . ?
C12 C13 1.378(10) . ?
C12 H12 0.9300 . ?
C13 H13 0.9300 . ?

loop_
_geom_torsion_atom_site_label_1
_geom_torsion_atom_site_label_2
_geom_torsion_atom_site_label_3
_geom_torsion_atom_site_label_4
_geom_torsion
_geom_torsion_site_symmetry_1
_geom_torsion_site_symmetry_2
_geom_torsion_site_symmetry_3
_geom_torsion_site_symmetry_4
_geom_torsion_publ_flag
C7 N2 C1 C2 -179.1(8) . . . . ?
C7 N2 C1 C6 0.7(7) . . . . ?
N2 C1 C2 C3 179.0(7) . . . . ?
C6 C1 C2 C3 -0.8(11) . . . . ?
C1 C2 C3 C4 1.0(12) . . . . ?
C2 C3 C4 C5 -0.5(12) . . . . ?
C3 C4 C5 C6 -0.3(12) . . . . ?
C4 C5 C6 N1 -177.6(7) . . . . ?
C4 C5 C6 C1 0.6(11) . . . . ?
C7 N1 C6 C5 179.7(7) . . . . ?
C7 N1 C6 C1 1.3(7) . . . . ?
N2 C1 C6 C5 -179.8(6) . . . . ?
C2 C1 C6 C5 0.0(11) . . . . ?
N2 C1 C6 N1 -1.3(8) . . . . ?
C2 C1 C6 N1 178.6(6) . . . . ?
C6 N1 C7 N2 -0.9(8) . . . . ?
C6 N1 C7 C8 -178.6(6) . . . . ?
C1 N2 C7 N1 0.1(8) . . . . ?
C1 N2 C7 C8 177.8(6) . . . . ?
N1 C7 C8 C13 150.1(7) . . . . ?
N2 C7 C8 C13 -27.3(10) . . . . ?
N1 C7 C8 C9 -29.4(10) . . . . ?
N2 C7 C8 C9 153.2(6) . . . . ?
C13 C8 C9 C10 1.9(10) . . . . ?
C7 C8 C9 C10 -178.7(6) . . . . ?
C8 C9 C10 C11 -2.9(11) . . . . ?
C8 C9 C10 Br1 177.4(5) . . . . ?
C9 C10 C11 C12 1.8(12) . . . . ?
Br1 C10 C11 C12 -178.5(6) . . . . ?
C10 C11 C12 C13 0.4(12) . . . . ?
C11 C12 C13 C8 -1.4(12) . . . . ?
C9 C8 C13 C12 0.3(11) . . . . ?
C7 C8 C13 C12 -179.2(7) . . . . ?
